data_4102814
loop_
_publ_author_name
'Jeannette M. O'Brien'
'Kang-sang Lee'
'Amir H. Hoveyda'

_publ_section_title
;
 Enantioselective Synthesis of Boron-Substituted Quaternary Carbons by
 NHC-Cu-Catalyzed Boronate Conjugate Additions to Unsaturated Carboxylic
 Esters, Ketones, or Thioesters
;
_journal_name_full 'Journal of the American Chemical Society'
_journal_page_first 10630
_journal_page_last 10633
_journal_paper_doi 10.1021/ja104777u
_journal_volume 132
_journal_year 2010
_chemical_absolute_configuration ad
_chemical_formula_moiety 'C18 H26 B Br O4'
_chemical_formula_sum 'C18 H26 B Br O4'
_chemical_formula_weight 397.11
_chemical_melting_point ?
_chemical_name_systematic
; 
 ? 
;
_space_group_IT_number 4
_symmetry_cell_setting monoclinic
_symmetry_space_group_name_Hall 'P 2yb'
_symmetry_space_group_name_H-M 'P 1 21 1'
_atom_sites_solution_hydrogens geom
_atom_sites_solution_primary direct
_atom_sites_solution_secondary difmap
_audit_creation_method SHELXL-97
_cell_angle_alpha 90.00
_cell_angle_beta 102.0810(10)
_cell_angle_gamma 90.00
_cell_formula_units_Z 8
_cell_length_a 11.0774(2)
_cell_length_b 17.1476(3)
_cell_length_c 20.9494(4)
_cell_measurement_reflns_used 29152
_cell_measurement_temperature 100(2)
_cell_measurement_theta_max 26.78
_cell_measurement_theta_min 2.22
_cell_volume 3891.22(12)
_computing_cell_refinement 'Bruker SAINT'
_computing_data_collection 'Bruker SMART'
_computing_data_reduction 'Bruker SAINT'
_computing_molecular_graphics 'Bruker SHELXTL'
_computing_publication_material 'Bruker SHELXTL'
_computing_structure_refinement 'SHELXL-97 (Sheldrick, 2008)'
_computing_structure_solution 'SHELXS-97 (Sheldrick, 2008)'
_diffrn_ambient_temperature 100(2)
_diffrn_measured_fraction_theta_full 1.000
_diffrn_measured_fraction_theta_max 1.000
_diffrn_measurement_device_type 'Bruker SMART APEX CCD'
_diffrn_measurement_method '0.3 deg wide \w and \f exposures'
_diffrn_radiation_monochromator graphite
_diffrn_radiation_source 'fine-focus sealed tube'
_diffrn_radiation_type MoK\a
_diffrn_radiation_wavelength 0.71073
_diffrn_reflns_av_R_equivalents 0.0414
_diffrn_reflns_av_sigmaI/netI 0.0291
_diffrn_reflns_limit_h_max 14
_diffrn_reflns_limit_h_min -14
_diffrn_reflns_limit_k_max 21
_diffrn_reflns_limit_k_min -21
_diffrn_reflns_limit_l_max 26
_diffrn_reflns_limit_l_min -26
_diffrn_reflns_number 94552
_diffrn_reflns_theta_full 27.11
_diffrn_reflns_theta_max 27.11
_diffrn_reflns_theta_min 1.55
_exptl_absorpt_coefficient_mu 2.131
_exptl_absorpt_correction_T_max 0.8152
_exptl_absorpt_correction_T_min 0.4828
_exptl_absorpt_correction_type multi-scan
_exptl_absorpt_process_details SADABS
_exptl_crystal_colour colorless
_exptl_crystal_density_diffrn 1.360
_exptl_crystal_density_meas ?
_exptl_crystal_density_method none
_exptl_crystal_description block
_exptl_crystal_F_000 1648
_exptl_crystal_size_max 0.40
_exptl_crystal_size_mid 0.18
_exptl_crystal_size_min 0.10
_refine_diff_density_max 0.708
_refine_diff_density_min -0.212
_refine_diff_density_rms 0.061
_refine_ls_abs_structure_details 'Flack H D (1983), Acta Cryst. A39, 876-881'
_refine_ls_abs_structure_Flack -0.019(3)
_refine_ls_extinction_coef na
_refine_ls_extinction_method none
_refine_ls_goodness_of_fit_ref 1.043
_refine_ls_hydrogen_treatment constr
_refine_ls_matrix_type full
_refine_ls_number_parameters 910
_refine_ls_number_reflns 17164
_refine_ls_number_restraints 16
_refine_ls_restrained_S_all 1.045
_refine_ls_R_factor_all 0.0327
_refine_ls_R_factor_gt 0.0292
_refine_ls_shift/su_max 0.001
_refine_ls_shift/su_mean 0.000
_refine_ls_structure_factor_coef Fsqd
_refine_ls_weighting_details 'calc w=1/[\s^2^(Fo^2^)+(0.0420P)^2^+0.6285P] where P=(Fo^2^+2Fc^2^)/3'
_refine_ls_weighting_scheme calc
_refine_ls_wR_factor_gt 0.0695
_refine_ls_wR_factor_ref 0.0709
_reflns_number_gt 16022
_reflns_number_total 17164
_reflns_threshold_expression >2sigma(I)
_cod_data_source_file ja104777u_si_005.cif
_cod_data_source_block C18H26BBrO4
_cod_depositor_comments
;
The following automatic conversions were performed:

'_chemical_melting_point' value 'not measured' was changed to '?' -
the value is undefined or not given.

Automatic conversion script
Id: cif_fix_values 1715 2011-07-08 13:25:40Z adriana 

The following automatic conversions were performed:

'_exptl_crystal_density_meas' value 'not measured' was changed to '?'
- the value is perceived as not measured.

Automatic conversion script
Id: cif_fix_values 3008 2015-01-20 13:52:24Z robertas 
;
_cod_original_sg_symbol_H-M 'P 21'
_cod_database_code 4102814

loop_
_symmetry_equiv_pos_as_xyz
'x, y, z'
'-x, y+1/2, -z'

loop_
_atom_site_label
_atom_site_type_symbol
_atom_site_fract_x
_atom_site_fract_y
_atom_site_fract_z
_atom_site_U_iso_or_equiv
_atom_site_adp_type
_atom_site_occupancy
_atom_site_symmetry_multiplicity
_atom_site_calc_flag
_atom_site_refinement_flags
_atom_site_disorder_assembly
_atom_site_disorder_group
Br1 Br 0.81636(2) 0.617623(14) 0.615485(13) 0.03051(6) Uani 1 1 d . . .
O1 O 0.78161(15) 0.22062(9) 0.49970(8) 0.0199(3) Uani 1 1 d . . .
O2 O 0.65497(16) 0.19436(10) 0.57067(8) 0.0227(3) Uani 1 1 d . . .
O3 O 0.54414(16) 0.17479(9) 0.40258(8) 0.0233(4) Uani 1 1 d . . .
O4 O 0.47756(16) 0.25336(9) 0.31677(8) 0.0241(4) Uani 1 1 d . . .
B1 B 0.6736(3) 0.23824(14) 0.51907(12) 0.0183(5) Uani 1 1 d . . .
C1 C 0.7449(2) 0.52411(13) 0.57518(12) 0.0223(5) Uani 1 1 d . . .
C2 C 0.8181(2) 0.47100(15) 0.55160(12) 0.0254(5) Uani 1 1 d . . .
H2 H 0.9033 0.4813 0.5543 0.031 Uiso 1 1 calc R . .
C3 C 0.7653(2) 0.40185(15) 0.52362(12) 0.0231(5) Uani 1 1 d . . .
H3 H 0.8153 0.3655 0.5068 0.028 Uiso 1 1 calc R . .
C4 C 0.6400(2) 0.38474(13) 0.51976(11) 0.0194(5) Uani 1 1 d . . .
C5 C 0.5697(2) 0.44062(14) 0.54395(11) 0.0213(5) Uani 1 1 d . . .
H5 H 0.4845 0.4309 0.5417 0.026 Uiso 1 1 calc R . .
C6 C 0.6207(2) 0.51014(14) 0.57121(12) 0.0232(5) Uani 1 1 d . . .
H6 H 0.5708 0.5476 0.5869 0.028 Uiso 1 1 calc R . .
C7 C 0.5845(2) 0.30755(13) 0.48885(12) 0.0193(5) Uani 1 1 d . . .
C8 C 0.8530(2) 0.16973(14) 0.55015(11) 0.0218(5) Uani 1 1 d . . .
C9 C 0.7497(2) 0.13282(14) 0.58089(12) 0.0253(5) Uani 1 1 d . . .
C10 C 0.9410(2) 0.22254(16) 0.59655(13) 0.0297(6) Uani 1 1 d . . .
H10A H 1.0032 0.2436 0.5742 0.044 Uiso 1 1 calc R . .
H10B H 0.9819 0.1925 0.6348 0.044 Uiso 1 1 calc R . .
H10C H 0.8944 0.2656 0.6106 0.044 Uiso 1 1 calc R . .
C11 C 0.9264(2) 0.11231(16) 0.51822(13) 0.0296(6) Uani 1 1 d . . .
H11A H 0.9887 0.1405 0.5003 0.044 Uiso 1 1 calc R . .
H11B H 0.8706 0.0848 0.4829 0.044 Uiso 1 1 calc R . .
H11C H 0.9673 0.0746 0.5508 0.044 Uiso 1 1 calc R . .
C12 C 0.7864(3) 0.11578(18) 0.65346(12) 0.0345(6) Uani 1 1 d . . .
H12A H 0.7160 0.0930 0.6684 0.052 Uiso 1 1 calc R . .
H12B H 0.8111 0.1644 0.6772 0.052 Uiso 1 1 calc R . .
H12C H 0.8556 0.0790 0.6616 0.052 Uiso 1 1 calc R . .
C13 C 0.6897(3) 0.06138(15) 0.54384(14) 0.0315(6) Uani 1 1 d . . .
H13A H 0.6259 0.0409 0.5654 0.047 Uiso 1 1 calc R . .
H13B H 0.7525 0.0212 0.5435 0.047 Uiso 1 1 calc R . .
H13C H 0.6521 0.0762 0.4989 0.047 Uiso 1 1 calc R . .
C14 C 0.4550(2) 0.29302(14) 0.50171(13) 0.0247(5) Uani 1 1 d . . .
H14A H 0.4000 0.3357 0.4829 0.037 Uiso 1 1 calc R . .
H14B H 0.4594 0.2905 0.5489 0.037 Uiso 1 1 calc R . .
H14C H 0.4229 0.2436 0.4816 0.037 Uiso 1 1 calc R . .
C15 C 0.5771(2) 0.31367(13) 0.41472(11) 0.0216(5) Uani 1 1 d . . .
H15A H 0.5204 0.3567 0.3969 0.026 Uiso 1 1 calc R . .
H15B H 0.6598 0.3266 0.4069 0.026 Uiso 1 1 calc R . .
C16 C 0.5321(2) 0.23906(13) 0.37886(11) 0.0197(5) Uani 1 1 d . . .
C17 C 0.4302(2) 0.18578(14) 0.27726(12) 0.0253(5) Uani 1 1 d . . .
H17A H 0.3759 0.1544 0.2993 0.030 Uiso 1 1 calc R . .
H17B H 0.4991 0.1524 0.2702 0.030 Uiso 1 1 calc R . .
C18 C 0.3585(3) 0.21658(17) 0.21314(14) 0.0429(8) Uani 1 1 d . . .
H18A H 0.3246 0.1728 0.1849 0.064 Uiso 1 1 calc R . .
H18B H 0.4134 0.2473 0.1918 0.064 Uiso 1 1 calc R . .
H18C H 0.2909 0.2496 0.2209 0.064 Uiso 1 1 calc R . .
Br2 Br 0.20921(3) 0.403100(15) 0.589751(14) 0.03369(7) Uani 1 1 d . . .
O5 O 0.13699(16) 0.79003(9) 0.70213(9) 0.0246(4) Uani 1 1 d . . .
O6 O -0.05465(15) 0.76251(9) 0.72106(8) 0.0227(4) Uani 1 1 d . . .
O7 O 0.16958(18) 0.81348(11) 0.85003(10) 0.0348(4) Uani 1 1 d . . .
O8 O 0.37435(16) 0.79495(10) 0.87148(9) 0.0263(4) Uani 1 1 d . . .
B2 B 0.0678(3) 0.74313(15) 0.73373(13) 0.0221(5) Uani 1 1 d . . .
C19 C 0.1832(2) 0.48431(13) 0.64743(12) 0.0228(5) Uani 1 1 d . . .
C20 C 0.2386(2) 0.55638(14) 0.64406(11) 0.0218(5) Uani 1 1 d . . .
H20 H 0.2903 0.5653 0.6139 0.026 Uiso 1 1 calc R . .
C21 C 0.2166(2) 0.61503(14) 0.68578(11) 0.0212(5) Uani 1 1 d . . .
H21 H 0.2530 0.6648 0.6831 0.025 Uiso 1 1 calc R . .
C22 C 0.1431(2) 0.60355(13) 0.73147(12) 0.0214(5) Uani 1 1 d . . .
C23 C 0.0909(2) 0.52987(13) 0.73392(13) 0.0267(5) Uani 1 1 d . . .
H23 H 0.0416 0.5200 0.7651 0.032 Uiso 1 1 calc R . .
C24 C 0.1095(2) 0.47061(14) 0.69184(14) 0.0286(6) Uani 1 1 d . . .
H24 H 0.0718 0.4211 0.6936 0.034 Uiso 1 1 calc R . .
C25 C 0.1237(2) 0.67093(14) 0.77716(12) 0.0226(5) Uani 1 1 d . . .
C26 C 0.0507(2) 0.83966(14) 0.65730(13) 0.0248(5) Uani 1 1 d . . .
C27 C -0.0661(2) 0.83866(13) 0.68829(12) 0.0232(5) Uani 1 1 d . . .
C28 C 0.0287(3) 0.80043(16) 0.59078(13) 0.0316(6) Uani 1 1 d . . .
H28A H 0.1045 0.8027 0.5736 0.047 Uiso 1 1 calc R . .
H28B H -0.0379 0.8275 0.5608 0.047 Uiso 1 1 calc R . .
H28C H 0.0054 0.7459 0.5951 0.047 Uiso 1 1 calc R . .
C29 C 0.1096(3) 0.91917(14) 0.65470(15) 0.0354(6) Uani 1 1 d . . .
H29A H 0.1814 0.9143 0.6345 0.053 Uiso 1 1 calc R . .
H29B H 0.1360 0.9397 0.6991 0.053 Uiso 1 1 calc R . .
H29C H 0.0495 0.9549 0.6289 0.053 Uiso 1 1 calc R . .
C30 C -0.1883(2) 0.84243(16) 0.64020(13) 0.0299(6) Uani 1 1 d . . .
H30A H -0.2557 0.8417 0.6639 0.045 Uiso 1 1 calc R . .
H30B H -0.1960 0.7974 0.6108 0.045 Uiso 1 1 calc R . .
H30C H -0.1925 0.8906 0.6147 0.045 Uiso 1 1 calc R . .
C31 C -0.0606(3) 0.90011(16) 0.74167(13) 0.0303(6) Uani 1 1 d . . .
H31A H -0.1355 0.8969 0.7595 0.045 Uiso 1 1 calc R . .
H31B H -0.0547 0.9521 0.7231 0.045 Uiso 1 1 calc R . .
H31C H 0.0119 0.8907 0.7766 0.045 Uiso 1 1 calc R . .
C32 C 0.0367(3) 0.64853(15) 0.82280(13) 0.0295(6) Uani 1 1 d . . .
H32A H 0.0711 0.6038 0.8497 0.044 Uiso 1 1 calc R . .
H32B H -0.0445 0.6347 0.7966 0.044 Uiso 1 1 calc R . .
H32C H 0.0283 0.6928 0.8511 0.044 Uiso 1 1 calc R . .
C33 C 0.2526(2) 0.69249(15) 0.81835(13) 0.0265(5) Uani 1 1 d . . .
H33A H 0.2762 0.6536 0.8537 0.032 Uiso 1 1 calc R . .
H33B H 0.3140 0.6896 0.7902 0.032 Uiso 1 1 calc R . .
C34 C 0.2575(2) 0.77296(15) 0.84833(12) 0.0258(5) Uani 1 1 d . . .
C35 C 0.3906(2) 0.87501(14) 0.89429(13) 0.0264(5) Uani 1 1 d . . .
H35A H 0.3445 0.8844 0.9293 0.032 Uiso 1 1 calc R . .
H35B H 0.3601 0.9117 0.8580 0.032 Uiso 1 1 calc R . .
C36 C 0.5262(2) 0.88613(15) 0.91981(14) 0.0314(6) Uani 1 1 d . . .
H36A H 0.5418 0.9397 0.9356 0.047 Uiso 1 1 calc R . .
H36B H 0.5705 0.8763 0.8848 0.047 Uiso 1 1 calc R . .
H36C H 0.5549 0.8496 0.9558 0.047 Uiso 1 1 calc R . .
Br3 Br 0.43206(2) 0.441454(14) 0.257390(13) 0.02959(6) Uani 1 1 d . . .
O9 O 0.23436(15) 0.83628(10) 0.18154(8) 0.0209(3) Uani 1 1 d D . .
O10 O 0.43014(16) 0.85196(11) 0.16570(10) 0.0353(5) Uani 1 1 d D . .
O11 O 0.17317(16) 0.88253(9) 0.02954(9) 0.0267(4) Uani 1 1 d . A .
O12 O 0.01418(15) 0.80798(9) -0.02165(8) 0.0227(4) Uani 1 1 d . A .
B3 B 0.3199(2) 0.81425(14) 0.14687(13) 0.0175(5) Uani 1 1 d . A .
C37 C 0.3895(2) 0.53424(13) 0.20781(11) 0.0212(5) Uani 1 1 d . . .
C38 C 0.4808(2) 0.57632(14) 0.18744(12) 0.0227(5) Uani 1 1 d . . .
H38 H 0.5641 0.5592 0.1982 0.027 Uiso 1 1 calc R . .
C39 C 0.4500(2) 0.64388(14) 0.15112(12) 0.0210(5) Uani 1 1 d . . .
H39 H 0.5134 0.6728 0.1376 0.025 Uiso 1 1 calc R . .
C40 C 0.3278(2) 0.67049(12) 0.13388(11) 0.0157(4) Uani 1 1 d . A .
C41 C 0.2381(2) 0.62681(13) 0.15623(11) 0.0189(4) Uani 1 1 d . . .
H41 H 0.1547 0.6439 0.1462 0.023 Uiso 1 1 calc R . .
C42 C 0.2678(2) 0.55907(14) 0.19267(11) 0.0202(4) Uani 1 1 d . . .
H42 H 0.2053 0.5301 0.2070 0.024 Uiso 1 1 calc R . .
C43 C 0.2975(2) 0.74618(12) 0.09438(11) 0.0163(4) Uani 1 1 d . . .
C44 C 0.3013(4) 0.8835(2) 0.2356(2) 0.0237(10) Uani 0.743(4) 1 d PD A 1
C45 C 0.4083(3) 0.9186(2) 0.20661(19) 0.0251(8) Uani 0.743(4) 1 d PD A 1
C46 C 0.3457(5) 0.8294(2) 0.29295(18) 0.0423(11) Uani 0.743(4) 1 d PD A 1
H46A H 0.4018 0.7904 0.2810 0.063 Uiso 0.743(4) 1 calc PR A 1
H46B H 0.2747 0.8031 0.3045 0.063 Uiso 0.743(4) 1 calc PR A 1
H46C H 0.3893 0.8597 0.3304 0.063 Uiso 0.743(4) 1 calc PR A 1
C47 C 0.2141(4) 0.9451(3) 0.2519(2) 0.0355(10) Uani 0.743(4) 1 d PD A 1
H47A H 0.1874 0.9793 0.2141 0.053 Uiso 0.743(4) 1 calc PR A 1
H47B H 0.2568 0.9762 0.2891 0.053 Uiso 0.743(4) 1 calc PR A 1
H47C H 0.1420 0.9198 0.2630 0.053 Uiso 0.743(4) 1 calc PR A 1
C48 C 0.5255(5) 0.9325(4) 0.2569(3) 0.0416(15) Uani 0.743(4) 1 d PD A 1
H48A H 0.5469 0.8852 0.2832 0.062 Uiso 0.743(4) 1 calc PR A 1
H48B H 0.5130 0.9758 0.2854 0.062 Uiso 0.743(4) 1 calc PR A 1
H48C H 0.5927 0.9454 0.2349 0.062 Uiso 0.743(4) 1 calc PR A 1
C49 C 0.3721(4) 0.9891(2) 0.1637(2) 0.0406(10) Uani 0.743(4) 1 d PD A 1
H49A H 0.2945 0.9785 0.1326 0.061 Uiso 0.743(4) 1 calc PR A 1
H49B H 0.4371 1.0006 0.1397 0.061 Uiso 0.743(4) 1 calc PR A 1
H49C H 0.3611 1.0340 0.1909 0.061 Uiso 0.743(4) 1 calc PR A 1
C44X C 0.2825(13) 0.9023(7) 0.2250(6) 0.0237(10) Uani 0.257(4) 1 d PD A 2
C45X C 0.4227(9) 0.8818(6) 0.2322(3) 0.030(3) Uani 0.257(4) 1 d PD A 2
C46X C 0.2216(10) 0.9029(8) 0.2827(6) 0.035(3) Uani 0.257(4) 1 d PD A 2
H46D H 0.2398 0.8539 0.3070 0.053 Uiso 0.257(4) 1 calc PR A 2
H46E H 0.1321 0.9082 0.2675 0.053 Uiso 0.257(4) 1 calc PR A 2
H46F H 0.2531 0.9468 0.3113 0.053 Uiso 0.257(4) 1 calc PR A 2
C47X C 0.2538(12) 0.9770(6) 0.1851(6) 0.042(3) Uani 0.257(4) 1 d PD A 2
H47D H 0.2929 0.9749 0.1473 0.063 Uiso 0.257(4) 1 calc PR A 2
H47E H 0.2857 1.0220 0.2124 0.063 Uiso 0.257(4) 1 calc PR A 2
H47F H 0.1642 0.9822 0.1701 0.063 Uiso 0.257(4) 1 calc PR A 2
C48X C 0.4548(10) 0.8238(7) 0.2926(5) 0.0416(15) Uani 0.257(4) 1 d PD A 2
H48D H 0.3985 0.7791 0.2851 0.062 Uiso 0.257(4) 1 calc PR A 2
H48E H 0.4457 0.8511 0.3324 0.062 Uiso 0.257(4) 1 calc PR A 2
H48F H 0.5401 0.8056 0.2975 0.062 Uiso 0.257(4) 1 calc PR A 2
C49X C 0.517(2) 0.9499(10) 0.2451(12) 0.0406(10) Uani 0.257(4) 1 d PD A 2
H49D H 0.4969 0.9884 0.2099 0.061 Uiso 0.257(4) 1 calc PR A 2
H49E H 0.6006 0.9294 0.2466 0.061 Uiso 0.257(4) 1 calc PR A 2
H49F H 0.5144 0.9747 0.2869 0.061 Uiso 0.257(4) 1 calc PR A 2
C50 C 0.3822(2) 0.75601(13) 0.04508(12) 0.0207(5) Uani 1 1 d . A .
H50A H 0.3666 0.7136 0.0130 0.031 Uiso 1 1 calc R . .
H50B H 0.4687 0.7545 0.0683 0.031 Uiso 1 1 calc R . .
H50C H 0.3649 0.8062 0.0226 0.031 Uiso 1 1 calc R . .
C51 C 0.1620(2) 0.74594(12) 0.05750(11) 0.0176(4) Uani 1 1 d . A .
H51A H 0.1497 0.7022 0.0260 0.021 Uiso 1 1 calc R . .
H51B H 0.1087 0.7362 0.0892 0.021 Uiso 1 1 calc R . .
C52 C 0.1207(2) 0.82017(14) 0.02126(11) 0.0198(5) Uani 1 1 d . . .
C53 C -0.0356(2) 0.87405(14) -0.06249(12) 0.0262(5) Uani 1 1 d . . .
H53A H 0.0059 0.8785 -0.0998 0.031 Uiso 1 1 calc R A 1
H53B H -0.0213 0.9229 -0.0369 0.031 Uiso 1 1 calc R A 1
C54 C -0.1689(4) 0.8616(3) -0.0863(3) 0.0293(11) Uani 0.708(11) 1 d P A 1
H54A H -0.2039 0.9056 -0.1139 0.044 Uiso 0.708(11) 1 calc PR A 1
H54B H -0.2093 0.8577 -0.0490 0.044 Uiso 0.708(11) 1 calc PR A 1
H54C H -0.1822 0.8133 -0.1118 0.044 Uiso 0.708(11) 1 calc PR A 1
C54X C -0.1501(12) 0.8416(8) -0.1096(7) 0.0293(11) Uani 0.292(11) 1 d P A 2
H54D H -0.1889 0.8833 -0.1389 0.044 Uiso 0.292(11) 1 calc PR A 2
H54E H -0.2091 0.8219 -0.0846 0.044 Uiso 0.292(11) 1 calc PR A 2
H54F H -0.1253 0.7991 -0.1354 0.044 Uiso 0.292(11) 1 calc PR A 2
Br4 Br 0.25556(2) 0.555239(14) 0.989202(13) 0.02858(6) Uani 1 1 d . . .
O13 O 0.29431(14) 0.17616(9) 0.89698(8) 0.0192(3) Uani 1 1 d . . .
O14 O 0.08547(14) 0.16252(9) 0.88824(8) 0.0196(3) Uani 1 1 d . . .
O15 O 0.19666(17) 0.11694(10) 0.75218(8) 0.0281(4) Uani 1 1 d . . .
O16 O 0.28688(17) 0.17614(10) 0.67887(8) 0.0267(4) Uani 1 1 d . C .
B4 B 0.1783(2) 0.19749(14) 0.86451(13) 0.0166(5) Uani 1 1 d . . .
C55 C 0.2224(2) 0.47020(13) 0.93057(11) 0.0192(5) Uani 1 1 d . . .
C56 C 0.1022(2) 0.44380(14) 0.90924(11) 0.0197(4) Uani 1 1 d . . .
H56 H 0.0355 0.4698 0.9222 0.024 Uiso 1 1 calc R . .
C57 C 0.0804(2) 0.37903(13) 0.86877(11) 0.0186(4) Uani 1 1 d . . .
H57 H -0.0019 0.3613 0.8540 0.022 Uiso 1 1 calc R . .
C58 C 0.1767(2) 0.33938(12) 0.84927(10) 0.0160(4) Uani 1 1 d . . .
C59 C 0.2958(2) 0.36761(14) 0.87083(12) 0.0217(5) Uani 1 1 d . . .
H59 H 0.3627 0.3418 0.8579 0.026 Uiso 1 1 calc R . .
C60 C 0.3192(2) 0.43294(15) 0.91098(12) 0.0230(5) Uani 1 1 d . . .
H60 H 0.4012 0.4518 0.9248 0.028 Uiso 1 1 calc R . .
C61 C 0.1533(2) 0.26303(13) 0.81006(11) 0.0165(4) Uani 1 1 d . . .
C62 C 0.2784(2) 0.13114(12) 0.95388(11) 0.0190(5) Uani 1 1 d . . .
C63 C 0.1445(2) 0.09985(13) 0.93196(12) 0.0197(5) Uani 1 1 d . . .
C64 C 0.2943(3) 0.18787(15) 1.01083(13) 0.0305(6) Uani 1 1 d . . .
H64A H 0.3804 0.2052 1.0224 0.046 Uiso 1 1 calc R . .
H64B H 0.2722 0.1619 1.0485 0.046 Uiso 1 1 calc R . .
H64C H 0.2404 0.2331 0.9984 0.046 Uiso 1 1 calc R . .
C65 C 0.3762(2) 0.06746(14) 0.96748(13) 0.0274(5) Uani 1 1 d . . .
H65A H 0.4579 0.0913 0.9811 0.041 Uiso 1 1 calc R . .
H65B H 0.3735 0.0367 0.9278 0.041 Uiso 1 1 calc R . .
H65C H 0.3600 0.0334 1.0023 0.041 Uiso 1 1 calc R . .
C66 C 0.0751(2) 0.08922(16) 0.98647(13) 0.0294(6) Uani 1 1 d . . .
H66A H -0.0081 0.0696 0.9683 0.044 Uiso 1 1 calc R . .
H66B H 0.0693 0.1394 1.0080 0.044 Uiso 1 1 calc R . .
H66C H 0.1191 0.0517 1.0183 0.044 Uiso 1 1 calc R . .
C67 C 0.1357(2) 0.02702(14) 0.89009(14) 0.0270(5) Uani 1 1 d . . .
H67A H 0.0493 0.0104 0.8778 0.040 Uiso 1 1 calc R . .
H67B H 0.1850 -0.0147 0.9148 0.040 Uiso 1 1 calc R . .
H67C H 0.1669 0.0383 0.8506 0.040 Uiso 1 1 calc R . .
C68 C 0.0202(2) 0.25713(13) 0.77038(11) 0.0193(5) Uani 1 1 d . . .
H68A H 0.0057 0.2981 0.7370 0.029 Uiso 1 1 calc R . .
H68B H -0.0377 0.2636 0.7996 0.029 Uiso 1 1 calc R . .
H68C H 0.0075 0.2059 0.7493 0.029 Uiso 1 1 calc R . .
C69 C 0.2432(2) 0.25519(13) 0.76338(12) 0.0202(5) Uani 1 1 d . . .
H69A H 0.2231 0.2953 0.7288 0.024 Uiso 1 1 calc R . .
H69B H 0.3284 0.2650 0.7880 0.024 Uiso 1 1 calc R . .
C70 C 0.2377(2) 0.17532(14) 0.73191(12) 0.0215(5) Uani 1 1 d . . .
C71 C 0.2913(3) 0.10145(15) 0.64638(13) 0.0293(6) Uani 1 1 d . . .
H71A H 0.2072 0.0795 0.6328 0.035 Uiso 1 1 calc R B 1
H71B H 0.3429 0.0640 0.6762 0.035 Uiso 1 1 calc R B 1
C72 C 0.3464(10) 0.1163(4) 0.5874(5) 0.0415(18) Uani 0.82(3) 1 d P C 1
H72A H 0.3510 0.0672 0.5642 0.062 Uiso 0.82(3) 1 calc PR C 1
H72B H 0.4296 0.1380 0.6015 0.062 Uiso 0.82(3) 1 calc PR C 1
H72C H 0.2945 0.1534 0.5583 0.062 Uiso 0.82(3) 1 calc PR C 1
C72X C 0.384(4) 0.1053(19) 0.6084(19) 0.0415(18) Uani 0.18(3) 1 d P C 2
H72D H 0.3881 0.0553 0.5863 0.062 Uiso 0.18(3) 1 calc PR C 2
H72E H 0.4640 0.1165 0.6370 0.062 Uiso 0.18(3) 1 calc PR C 2
H72F H 0.3633 0.1468 0.5758 0.062 Uiso 0.18(3) 1 calc PR C 2

loop_
_atom_site_aniso_label
_atom_site_aniso_U_11
_atom_site_aniso_U_22
_atom_site_aniso_U_33
_atom_site_aniso_U_23
_atom_site_aniso_U_13
_atom_site_aniso_U_12
Br1 0.03202(14) 0.02027(11) 0.03880(15) -0.00699(10) 0.00637(11) -0.00673(10)
O1 0.0208(8) 0.0209(8) 0.0173(8) 0.0028(6) 0.0024(6) 0.0032(6)
O2 0.0268(9) 0.0221(8) 0.0195(8) 0.0035(6) 0.0057(7) 0.0005(7)
O3 0.0285(9) 0.0164(8) 0.0233(9) 0.0005(6) 0.0014(7) 0.0000(7)
O4 0.0320(10) 0.0199(8) 0.0177(8) 0.0009(6) -0.0007(7) -0.0005(7)
B1 0.0243(14) 0.0140(11) 0.0153(12) -0.0015(9) 0.0013(10) -0.0041(10)
C1 0.0300(13) 0.0135(10) 0.0218(12) -0.0004(9) 0.0014(10) -0.0039(9)
C2 0.0211(12) 0.0261(12) 0.0298(13) -0.0008(10) 0.0070(10) -0.0019(10)
C3 0.0234(12) 0.0212(11) 0.0258(12) -0.0018(10) 0.0075(10) 0.0007(10)
C4 0.0236(12) 0.0175(11) 0.0163(11) 0.0014(8) 0.0020(9) 0.0001(9)
C5 0.0182(11) 0.0218(11) 0.0232(11) 0.0025(9) 0.0031(9) 0.0027(9)
C6 0.0258(13) 0.0186(11) 0.0248(13) -0.0001(9) 0.0046(10) 0.0043(9)
C7 0.0189(12) 0.0171(11) 0.0211(12) -0.0005(8) 0.0024(9) -0.0009(9)
C8 0.0238(12) 0.0222(11) 0.0167(11) 0.0024(9) -0.0017(9) 0.0037(9)
C9 0.0260(13) 0.0244(12) 0.0231(12) 0.0042(9) -0.0006(10) 0.0028(10)
C10 0.0269(14) 0.0378(14) 0.0226(13) -0.0032(11) 0.0012(11) -0.0023(11)
C11 0.0293(14) 0.0298(13) 0.0278(13) 0.0004(11) 0.0014(11) 0.0094(11)
C12 0.0389(16) 0.0403(15) 0.0226(13) 0.0083(12) 0.0025(11) 0.0007(13)
C13 0.0383(15) 0.0181(12) 0.0352(14) 0.0030(11) 0.0008(12) -0.0012(11)
C14 0.0216(13) 0.0227(12) 0.0294(13) -0.0032(10) 0.0041(10) -0.0027(9)
C15 0.0241(13) 0.0176(11) 0.0217(12) 0.0027(9) 0.0013(10) -0.0009(9)
C16 0.0182(12) 0.0209(11) 0.0204(12) -0.0004(9) 0.0047(9) 0.0012(9)
C17 0.0323(14) 0.0219(12) 0.0196(12) -0.0018(9) 0.0009(10) -0.0040(10)
C18 0.066(2) 0.0302(15) 0.0239(14) -0.0021(11) -0.0110(14) -0.0031(14)
Br2 0.04061(16) 0.02345(12) 0.03710(15) -0.00840(11) 0.00832(12) -0.00216(11)
O5 0.0213(9) 0.0180(8) 0.0358(10) 0.0040(7) 0.0086(7) 0.0015(7)
O6 0.0182(8) 0.0206(8) 0.0302(9) 0.0061(7) 0.0069(7) 0.0029(6)
O7 0.0273(10) 0.0320(10) 0.0426(12) -0.0085(9) 0.0021(9) 0.0099(8)
O8 0.0261(9) 0.0231(9) 0.0297(9) -0.0022(7) 0.0055(8) 0.0045(7)
B2 0.0231(14) 0.0202(13) 0.0235(14) -0.0026(10) 0.0061(11) 0.0003(10)
C19 0.0228(12) 0.0191(11) 0.0251(12) -0.0013(9) 0.0018(10) 0.0013(9)
C20 0.0202(11) 0.0239(11) 0.0209(11) 0.0030(9) 0.0037(9) 0.0004(10)
C21 0.0179(11) 0.0177(10) 0.0273(12) 0.0018(10) 0.0031(9) -0.0030(9)
C22 0.0195(12) 0.0175(11) 0.0255(12) 0.0040(9) 0.0010(9) 0.0049(9)
C23 0.0261(13) 0.0173(11) 0.0380(15) 0.0038(10) 0.0099(11) 0.0018(9)
C24 0.0246(13) 0.0178(11) 0.0429(16) 0.0054(10) 0.0061(12) 0.0002(10)
C25 0.0210(12) 0.0222(12) 0.0252(12) 0.0007(9) 0.0060(10) 0.0032(9)
C26 0.0247(13) 0.0175(11) 0.0328(13) 0.0032(10) 0.0073(11) 0.0023(9)
C27 0.0258(13) 0.0158(11) 0.0287(13) 0.0017(9) 0.0069(10) 0.0026(9)
C28 0.0384(16) 0.0281(13) 0.0323(14) 0.0021(11) 0.0169(12) 0.0011(11)
C29 0.0375(16) 0.0207(13) 0.0505(18) 0.0066(11) 0.0148(13) -0.0015(11)
C30 0.0261(14) 0.0278(13) 0.0344(14) 0.0030(11) 0.0033(11) 0.0040(10)
C31 0.0336(14) 0.0251(12) 0.0323(14) -0.0018(11) 0.0074(11) 0.0074(11)
C32 0.0329(15) 0.0265(13) 0.0322(14) 0.0063(10) 0.0141(12) 0.0055(11)
C33 0.0226(13) 0.0270(13) 0.0286(13) -0.0013(10) 0.0025(10) 0.0081(10)
C34 0.0281(14) 0.0259(12) 0.0230(12) 0.0002(10) 0.0043(10) 0.0041(10)
C35 0.0278(13) 0.0203(11) 0.0318(14) -0.0016(10) 0.0078(11) 0.0049(10)
C36 0.0296(14) 0.0264(13) 0.0371(15) -0.0031(11) 0.0047(12) 0.0034(11)
Br3 0.03040(14) 0.02618(12) 0.03071(13) 0.01066(10) 0.00304(10) 0.00329(10)
O9 0.0167(8) 0.0223(8) 0.0249(9) -0.0090(6) 0.0070(7) -0.0017(6)
O10 0.0162(9) 0.0382(11) 0.0541(12) -0.0295(9) 0.0135(8) -0.0100(8)
O11 0.0283(9) 0.0170(8) 0.0308(10) -0.0008(7) -0.0031(8) -0.0022(7)
O12 0.0186(8) 0.0218(8) 0.0247(9) 0.0033(7) -0.0023(7) -0.0010(7)
B3 0.0119(12) 0.0159(11) 0.0247(13) -0.0004(10) 0.0041(10) -0.0026(9)
C37 0.0242(12) 0.0212(11) 0.0165(11) 0.0038(9) 0.0004(9) 0.0004(9)
C38 0.0149(11) 0.0264(12) 0.0265(13) 0.0024(10) 0.0036(9) 0.0033(9)
C39 0.0143(11) 0.0222(11) 0.0272(13) 0.0010(9) 0.0058(9) -0.0036(9)
C40 0.0154(11) 0.0141(10) 0.0172(11) -0.0034(8) 0.0028(8) -0.0002(8)
C41 0.0136(10) 0.0224(11) 0.0209(11) -0.0006(9) 0.0045(9) 0.0002(9)
C42 0.0187(11) 0.0225(11) 0.0205(11) -0.0006(9) 0.0066(9) -0.0033(9)
C43 0.0123(10) 0.0152(10) 0.0217(11) 0.0001(8) 0.0044(9) -0.0012(8)
C44 0.026(2) 0.019(2) 0.027(2) -0.0074(16) 0.0073(16) -0.0026(16)
C45 0.0231(19) 0.0168(17) 0.035(2) -0.0109(15) 0.0058(16) -0.0019(14)
C46 0.065(3) 0.037(2) 0.0224(19) 0.0010(16) 0.0040(18) -0.001(2)
C47 0.033(2) 0.034(2) 0.042(2) -0.020(2) 0.0122(18) 0.0007(18)
C48 0.0217(19) 0.056(4) 0.046(4) -0.020(2) 0.0040(19) -0.014(2)
C49 0.065(3) 0.0203(17) 0.039(2) -0.0071(15) 0.016(2) -0.0119(17)
C44X 0.026(2) 0.019(2) 0.027(2) -0.0074(16) 0.0073(16) -0.0026(16)
C45X 0.012(5) 0.022(6) 0.054(8) -0.015(5) 0.005(5) 0.004(4)
C46X 0.024(6) 0.042(7) 0.037(7) -0.021(6) 0.000(5) -0.003(5)
C47X 0.045(7) 0.026(5) 0.050(7) -0.007(5) -0.002(6) 0.004(5)
C48X 0.0217(19) 0.056(4) 0.046(4) -0.020(2) 0.0040(19) -0.014(2)
C49X 0.065(3) 0.0203(17) 0.039(2) -0.0071(15) 0.016(2) -0.0119(17)
C50 0.0198(12) 0.0203(11) 0.0233(12) 0.0001(9) 0.0075(9) -0.0018(9)
C51 0.0168(11) 0.0157(10) 0.0195(11) 0.0007(8) 0.0016(9) -0.0020(8)
C52 0.0189(11) 0.0225(11) 0.0177(11) -0.0004(9) 0.0034(9) 0.0010(9)
C53 0.0289(14) 0.0231(12) 0.0245(13) 0.0039(10) 0.0005(11) 0.0022(10)
C54 0.024(2) 0.035(3) 0.026(3) 0.010(2) -0.0011(18) 0.0003(17)
C54X 0.024(2) 0.035(3) 0.026(3) 0.010(2) -0.0011(18) 0.0003(17)
Br4 0.02133(12) 0.02536(12) 0.03799(14) -0.01503(11) 0.00379(10) -0.00079(10)
O13 0.0139(8) 0.0198(8) 0.0247(8) 0.0025(6) 0.0060(6) 0.0010(6)
O14 0.0153(8) 0.0175(8) 0.0269(9) 0.0059(6) 0.0062(7) 0.0017(6)
O15 0.0369(10) 0.0210(8) 0.0300(9) -0.0024(7) 0.0153(8) -0.0024(8)
O16 0.0341(10) 0.0236(9) 0.0267(9) -0.0070(7) 0.0166(8) -0.0039(7)
B4 0.0151(12) 0.0147(11) 0.0216(13) -0.0043(9) 0.0078(10) 0.0006(9)
C55 0.0203(12) 0.0163(10) 0.0209(11) -0.0040(9) 0.0039(9) 0.0005(9)
C56 0.0169(11) 0.0201(11) 0.0232(11) -0.0007(9) 0.0069(9) 0.0036(9)
C57 0.0126(11) 0.0227(11) 0.0211(11) -0.0003(9) 0.0048(9) -0.0012(8)
C58 0.0185(11) 0.0155(10) 0.0142(10) 0.0022(8) 0.0040(9) 0.0011(8)
C59 0.0149(11) 0.0226(12) 0.0276(13) -0.0034(9) 0.0045(10) 0.0016(9)
C60 0.0140(11) 0.0260(12) 0.0283(13) -0.0064(10) 0.0025(9) -0.0018(9)
C61 0.0142(11) 0.0173(10) 0.0185(11) -0.0022(8) 0.0041(9) -0.0004(8)
C62 0.0184(11) 0.0162(11) 0.0231(12) 0.0021(8) 0.0058(9) 0.0008(8)
C63 0.0149(11) 0.0157(11) 0.0292(12) 0.0058(9) 0.0063(9) 0.0029(8)
C64 0.0356(15) 0.0277(13) 0.0270(14) -0.0029(11) 0.0037(11) -0.0008(11)
C65 0.0198(12) 0.0231(12) 0.0379(14) 0.0083(10) 0.0028(10) 0.0049(10)
C66 0.0245(13) 0.0301(13) 0.0380(15) 0.0122(11) 0.0162(11) 0.0062(10)
C67 0.0238(13) 0.0177(11) 0.0387(15) 0.0034(10) 0.0046(11) -0.0024(9)
C68 0.0198(12) 0.0183(10) 0.0187(11) -0.0015(9) 0.0016(9) -0.0008(9)
C69 0.0205(12) 0.0187(11) 0.0237(12) -0.0019(9) 0.0098(10) -0.0029(9)
C70 0.0216(12) 0.0220(11) 0.0216(12) -0.0018(9) 0.0065(10) 0.0026(9)
C71 0.0341(14) 0.0255(13) 0.0313(14) -0.0134(10) 0.0133(11) -0.0041(10)
C72 0.059(4) 0.045(2) 0.027(4) -0.017(3) 0.025(3) -0.014(3)
C72X 0.059(4) 0.045(2) 0.027(4) -0.017(3) 0.025(3) -0.014(3)

loop_
_atom_type_symbol
_atom_type_description
_atom_type_scat_dispersion_real
_atom_type_scat_dispersion_imag
_atom_type_scat_source
C C 0.0033 0.0016 'International Tables Vol C Tables 4.2.6.8 and 6.1.1.4'
H H 0.0000 0.0000 'International Tables Vol C Tables 4.2.6.8 and 6.1.1.4'
B B 0.0013 0.0007 'International Tables Vol C Tables 4.2.6.8 and 6.1.1.4'
O O 0.0106 0.0060 'International Tables Vol C Tables 4.2.6.8 and 6.1.1.4'
Br Br -0.2901 2.4595 'International Tables Vol C Tables 4.2.6.8 and 6.1.1.4'

loop_
_geom_angle_atom_site_label_1
_geom_angle_atom_site_label_2
_geom_angle_atom_site_label_3
_geom_angle
B1 O1 C8 106.81(18)
B1 O2 C9 106.77(18)
C16 O4 C17 116.27(18)
O2 B1 O1 113.4(2)
O2 B1 C7 122.8(2)
O1 B1 C7 123.6(2)
C2 C1 C6 121.1(2)
C2 C1 Br1 119.61(19)
C6 C1 Br1 119.25(18)
C1 C2 C3 119.0(2)
C1 C2 H2 120.5
C3 C2 H2 120.5
C2 C3 C4 121.6(2)
C2 C3 H3 119.2
C4 C3 H3 119.2
C5 C4 C3 117.1(2)
C5 C4 C7 122.5(2)
C3 C4 C7 120.4(2)
C6 C5 C4 121.9(2)
C6 C5 H5 119.1
C4 C5 H5 119.1
C1 C6 C5 119.2(2)
C1 C6 H6 120.4
C5 C6 H6 120.4
C14 C7 C15 109.48(19)
C14 C7 C4 111.77(19)
C15 C7 C4 107.26(18)
C14 C7 B1 109.54(19)
C15 C7 B1 110.47(19)
C4 C7 B1 108.30(18)
O1 C8 C11 109.03(19)
O1 C8 C10 106.42(19)
C11 C8 C10 109.7(2)
O1 C8 C9 101.94(18)
C11 C8 C9 115.2(2)
C10 C8 C9 113.8(2)
O2 C9 C12 108.5(2)
O2 C9 C13 106.27(19)
C12 C9 C13 110.6(2)
O2 C9 C8 102.20(18)
C12 C9 C8 115.2(2)
C13 C9 C8 113.2(2)
C8 C10 H10A 109.5
C8 C10 H10B 109.5
H10A C10 H10B 109.5
C8 C10 H10C 109.5
H10A C10 H10C 109.5
H10B C10 H10C 109.5
C8 C11 H11A 109.5
C8 C11 H11B 109.5
H11A C11 H11B 109.5
C8 C11 H11C 109.5
H11A C11 H11C 109.5
H11B C11 H11C 109.5
C9 C12 H12A 109.5
C9 C12 H12B 109.5
H12A C12 H12B 109.5
C9 C12 H12C 109.5
H12A C12 H12C 109.5
H12B C12 H12C 109.5
C9 C13 H13A 109.5
C9 C13 H13B 109.5
H13A C13 H13B 109.5
C9 C13 H13C 109.5
H13A C13 H13C 109.5
H13B C13 H13C 109.5
C7 C14 H14A 109.5
C7 C14 H14B 109.5
H14A C14 H14B 109.5
C7 C14 H14C 109.5
H14A C14 H14C 109.5
H14B C14 H14C 109.5
C16 C15 C7 112.64(19)
C16 C15 H15A 109.1
C7 C15 H15A 109.1
C16 C15 H15B 109.1
C7 C15 H15B 109.1
H15A C15 H15B 107.8
O3 C16 O4 123.9(2)
O3 C16 C15 124.9(2)
O4 C16 C15 111.25(19)
O4 C17 C18 106.7(2)
O4 C17 H17A 110.4
C18 C17 H17A 110.4
O4 C17 H17B 110.4
C18 C17 H17B 110.4
H17A C17 H17B 108.6
C17 C18 H18A 109.5
C17 C18 H18B 109.5
H18A C18 H18B 109.5
C17 C18 H18C 109.5
H18A C18 H18C 109.5
H18B C18 H18C 109.5
B2 O5 C26 107.14(19)
B2 O6 C27 106.95(19)
C34 O8 C35 115.46(19)
O6 B2 O5 113.3(2)
O6 B2 C25 123.6(2)
O5 B2 C25 123.0(2)
C24 C19 C20 121.1(2)
C24 C19 Br2 119.50(18)
C20 C19 Br2 119.45(18)
C21 C20 C19 118.4(2)
C21 C20 H20 120.8
C19 C20 H20 120.8
C20 C21 C22 122.3(2)
C20 C21 H21 118.8
C22 C21 H21 118.8
C23 C22 C21 117.3(2)
C23 C22 C25 122.9(2)
C21 C22 C25 119.8(2)
C24 C23 C22 121.5(2)
C24 C23 H23 119.3
C22 C23 H23 119.3
C19 C24 C23 119.4(2)
C19 C24 H24 120.3
C23 C24 H24 120.3
C32 C25 C22 112.6(2)
C32 C25 C33 109.7(2)
C22 C25 C33 107.00(19)
C32 C25 B2 109.4(2)
C22 C25 B2 108.49(19)
C33 C25 B2 109.7(2)
O5 C26 C29 108.5(2)
O5 C26 C28 106.8(2)
C29 C26 C28 110.6(2)
O5 C26 C27 102.28(18)
C29 C26 C27 115.1(2)
C28 C26 C27 112.8(2)
O6 C27 C30 109.11(19)
O6 C27 C31 106.5(2)
C30 C27 C31 110.6(2)
O6 C27 C26 101.89(18)
C30 C27 C26 115.2(2)
C31 C27 C26 112.7(2)
C26 C28 H28A 109.5
C26 C28 H28B 109.5
H28A C28 H28B 109.5
C26 C28 H28C 109.5
H28A C28 H28C 109.5
H28B C28 H28C 109.5
C26 C29 H29A 109.5
C26 C29 H29B 109.5
H29A C29 H29B 109.5
C26 C29 H29C 109.5
H29A C29 H29C 109.5
H29B C29 H29C 109.5
C27 C30 H30A 109.5
C27 C30 H30B 109.5
H30A C30 H30B 109.5
C27 C30 H30C 109.5
H30A C30 H30C 109.5
H30B C30 H30C 109.5
C27 C31 H31A 109.5
C27 C31 H31B 109.5
H31A C31 H31B 109.5
C27 C31 H31C 109.5
H31A C31 H31C 109.5
H31B C31 H31C 109.5
C25 C32 H32A 109.5
C25 C32 H32B 109.5
H32A C32 H32B 109.5
C25 C32 H32C 109.5
H32A C32 H32C 109.5
H32B C32 H32C 109.5
C34 C33 C25 113.4(2)
C34 C33 H33A 108.9
C25 C33 H33A 108.9
C34 C33 H33B 108.9
C25 C33 H33B 108.9
H33A C33 H33B 107.7
O7 C34 O8 123.7(2)
O7 C34 C33 125.5(2)
O8 C34 C33 110.9(2)
O8 C35 C36 106.5(2)
O8 C35 H35A 110.4
C36 C35 H35A 110.4
O8 C35 H35B 110.4
C36 C35 H35B 110.4
H35A C35 H35B 108.6
C35 C36 H36A 109.5
C35 C36 H36B 109.5
H36A C36 H36B 109.5
C35 C36 H36C 109.5
H36A C36 H36C 109.5
H36B C36 H36C 109.5
B3 O9 C44 105.7(2)
B3 O10 C45 106.8(2)
C52 O12 C53 116.36(18)
O9 B3 O10 113.2(2)
O9 B3 C43 123.3(2)
O10 B3 C43 123.3(2)
C38 C37 C42 120.6(2)
C38 C37 Br3 119.42(18)
C42 C37 Br3 119.96(18)
C37 C38 C39 119.6(2)
C37 C38 H38 120.2
C39 C38 H38 120.2
C38 C39 C40 121.7(2)
C38 C39 H39 119.2
C40 C39 H39 119.2
C41 C40 C39 117.0(2)
C41 C40 C43 122.8(2)
C39 C40 C43 120.20(19)
C42 C41 C40 121.8(2)
C42 C41 H41 119.1
C40 C41 H41 119.1
C37 C42 C41 119.3(2)
C37 C42 H42 120.4
C41 C42 H42 120.4
C40 C43 C51 110.37(17)
C40 C43 C50 110.96(18)
C51 C43 C50 109.28(19)
C40 C43 B3 105.25(18)
C51 C43 B3 110.14(18)
C50 C43 B3 110.79(18)
O9 C44 C46 107.7(3)
O9 C44 C47 108.5(3)
C46 C44 C47 111.4(4)
O9 C44 C45 102.4(3)
C46 C44 C45 113.4(4)
C47 C44 C45 112.9(3)
O10 C45 C48 107.8(4)
O10 C45 C49 109.2(3)
C48 C45 C49 111.9(4)
O10 C45 C44 99.0(3)
C48 C45 C44 113.6(4)
C49 C45 C44 114.3(3)
C44 C46 H46A 109.5
C44 C46 H46B 109.5
H46A C46 H46B 109.5
C44 C46 H46C 109.5
H46A C46 H46C 109.5
H46B C46 H46C 109.5
C44 C47 H47A 109.5
C44 C47 H47B 109.5
H47A C47 H47B 109.5
C44 C47 H47C 109.5
H47A C47 H47C 109.5
H47B C47 H47C 109.5
C45 C48 H48A 109.5
C45 C48 H48B 109.5
H48A C48 H48B 109.5
C45 C48 H48C 109.5
H48A C48 H48C 109.5
H48B C48 H48C 109.5
C45 C49 H49A 109.5
C45 C49 H49B 109.5
H49A C49 H49B 109.5
C45 C49 H49C 109.5
H49A C49 H49C 109.5
H49B C49 H49C 109.5
C43 C50 H50A 109.5
C43 C50 H50B 109.5
H50A C50 H50B 109.5
C43 C50 H50C 109.5
H50A C50 H50C 109.5
H50B C50 H50C 109.5
C52 C51 C43 114.39(18)
C52 C51 H51A 108.7
C43 C51 H51A 108.7
C52 C51 H51B 108.7
C43 C51 H51B 108.7
H51A C51 H51B 107.6
O11 C52 O12 124.2(2)
O11 C52 C51 126.1(2)
O12 C52 C51 109.76(19)
O12 C53 C54 108.4(2)
O12 C53 H53A 110.0
C54 C53 H53A 110.0
O12 C53 H53B 110.0
C54 C53 H53B 110.0
H53A C53 H53B 108.4
C53 C54 H54A 109.5
C53 C54 H54B 109.5
H54A C54 H54B 109.5
C53 C54 H54C 109.5
H54A C54 H54C 109.5
H54B C54 H54C 109.5
B4 O13 C62 106.57(17)
B4 O14 C63 105.98(17)
C70 O16 C71 116.05(19)
O14 B4 O13 113.5(2)
O14 B4 C61 122.7(2)
O13 B4 C61 123.4(2)
C60 C55 C56 120.3(2)
C60 C55 Br4 119.43(17)
C56 C55 Br4 120.19(17)
C57 C56 C55 119.3(2)
C57 C56 H56 120.3
C55 C56 H56 120.3
C56 C57 C58 121.5(2)
C56 C57 H57 119.2
C58 C57 H57 119.2
C59 C58 C57 117.8(2)
C59 C58 C61 120.8(2)
C57 C58 C61 121.1(2)
C58 C59 C60 121.4(2)
C58 C59 H59 119.3
C60 C59 H59 119.3
C55 C60 C59 119.5(2)
C55 C60 H60 120.2
C59 C60 H60 120.2
C68 C61 C58 112.34(18)
C68 C61 C69 108.99(19)
C58 C61 C69 110.73(18)
C68 C61 B4 110.26(18)
C58 C61 B4 103.59(17)
C69 C61 B4 110.87(18)
O13 C62 C64 106.76(18)
O13 C62 C65 109.23(18)
C64 C62 C65 110.6(2)
O13 C62 C63 102.22(17)
C64 C62 C63 113.5(2)
C65 C62 C63 113.90(19)
O14 C63 C66 109.05(18)
O14 C63 C67 105.92(19)
C66 C63 C67 110.8(2)
O14 C63 C62 101.79(16)
C66 C63 C62 115.0(2)
C67 C63 C62 113.42(19)
C62 C64 H64A 109.5
C62 C64 H64B 109.5
H64A C64 H64B 109.5
C62 C64 H64C 109.5
H64A C64 H64C 109.5
H64B C64 H64C 109.5
C62 C65 H65A 109.5
C62 C65 H65B 109.5
H65A C65 H65B 109.5
C62 C65 H65C 109.5
H65A C65 H65C 109.5
H65B C65 H65C 109.5
C63 C66 H66A 109.5
C63 C66 H66B 109.5
H66A C66 H66B 109.5
C63 C66 H66C 109.5
H66A C66 H66C 109.5
H66B C66 H66C 109.5
C63 C67 H67A 109.5
C63 C67 H67B 109.5
H67A C67 H67B 109.5
C63 C67 H67C 109.5
H67A C67 H67C 109.5
H67B C67 H67C 109.5
C61 C68 H68A 109.5
C61 C68 H68B 109.5
H68A C68 H68B 109.5
C61 C68 H68C 109.5
H68A C68 H68C 109.5
H68B C68 H68C 109.5
C70 C69 C61 112.47(19)
C70 C69 H69A 109.1
C61 C69 H69A 109.1
C70 C69 H69B 109.1
C61 C69 H69B 109.1
H69A C69 H69B 107.8
O15 C70 O16 123.2(2)
O15 C70 C69 125.3(2)
O16 C70 C69 111.5(2)
O16 C71 C72 107.0(3)
O16 C71 H71A 110.3
C72 C71 H71A 110.3
O16 C71 H71B 110.3
C72 C71 H71B 110.3
H71A C71 H71B 108.6
C71 C72 H72A 109.5
C71 C72 H72B 109.5
H72A C72 H72B 109.5
C71 C72 H72C 109.5
H72A C72 H72C 109.5
H72B C72 H72C 109.5

loop_
_geom_bond_atom_site_label_1
_geom_bond_atom_site_label_2
_geom_bond_distance
Br1 C1 1.905(2)
O1 B1 1.375(3)
O1 C8 1.468(3)
O2 B1 1.368(3)
O2 C9 1.472(3)
O3 C16 1.205(3)
O4 C16 1.337(3)
O4 C17 1.457(3)
B1 C7 1.590(3)
C1 C2 1.378(3)
C1 C6 1.381(4)
C2 C3 1.396(3)
C2 H2 0.9500
C3 C4 1.404(3)
C3 H3 0.9500
C4 C5 1.395(3)
C4 C7 1.544(3)
C5 C6 1.390(3)
C5 H5 0.9500
C6 H6 0.9500
C7 C14 1.534(3)
C7 C15 1.542(3)
C8 C11 1.518(3)
C8 C10 1.522(3)
C8 C9 1.560(4)
C9 C12 1.518(3)
C9 C13 1.526(3)
C10 H10A 0.9800
C10 H10B 0.9800
C10 H10C 0.9800
C11 H11A 0.9800
C11 H11B 0.9800
C11 H11C 0.9800
C12 H12A 0.9800
C12 H12B 0.9800
C12 H12C 0.9800
C13 H13A 0.9800
C13 H13B 0.9800
C13 H13C 0.9800
C14 H14A 0.9800
C14 H14B 0.9800
C14 H14C 0.9800
C15 C16 1.514(3)
C15 H15A 0.9900
C15 H15B 0.9900
C17 C18 1.506(4)
C17 H17A 0.9900
C17 H17B 0.9900
C18 H18A 0.9800
C18 H18B 0.9800
C18 H18C 0.9800
Br2 C19 1.905(2)
O5 B2 1.373(3)
O5 C26 1.464(3)
O6 B2 1.368(3)
O6 C27 1.468(3)
O7 C34 1.203(3)
O8 C34 1.338(3)
O8 C35 1.452(3)
B2 C25 1.584(4)
C19 C24 1.380(4)
C19 C20 1.388(3)
C20 C21 1.387(3)
C20 H20 0.9500
C21 C22 1.395(3)
C21 H21 0.9500
C22 C23 1.394(3)
C22 C25 1.544(3)
C23 C24 1.389(4)
C23 H23 0.9500
C24 H24 0.9500
C25 C32 1.541(3)
C25 C33 1.550(4)
C26 C29 1.517(3)
C26 C28 1.520(4)
C26 C27 1.564(4)
C27 C30 1.511(4)
C27 C31 1.528(3)
C28 H28A 0.9800
C28 H28B 0.9800
C28 H28C 0.9800
C29 H29A 0.9800
C29 H29B 0.9800
C29 H29C 0.9800
C30 H30A 0.9800
C30 H30B 0.9800
C30 H30C 0.9800
C31 H31A 0.9800
C31 H31B 0.9800
C31 H31C 0.9800
C32 H32A 0.9800
C32 H32B 0.9800
C32 H32C 0.9800
C33 C34 1.512(3)
C33 H33A 0.9900
C33 H33B 0.9900
C35 C36 1.497(4)
C35 H35A 0.9900
C35 H35B 0.9900
C36 H36A 0.9800
C36 H36B 0.9800
C36 H36C 0.9800
Br3 C37 1.905(2)
O9 B3 1.362(3)
O9 C44 1.462(5)
O10 B3 1.365(3)
O10 C45 1.479(3)
O11 C52 1.212(3)
O12 C52 1.342(3)
O12 C53 1.457(3)
B3 C43 1.587(3)
C37 C38 1.381(3)
C37 C42 1.386(3)
C38 C39 1.389(3)
C38 H38 0.9500
C39 C40 1.403(3)
C39 H39 0.9500
C40 C41 1.401(3)
C40 C43 1.538(3)
C41 C42 1.391(3)
C41 H41 0.9500
C42 H42 0.9500
C43 C51 1.538(3)
C43 C50 1.543(3)
C44 C46 1.515(5)
C44 C47 1.518(5)
C44 C45 1.562(5)
C45 C48 1.509(6)
C45 C49 1.510(5)
C46 H46A 0.9800
C46 H46B 0.9800
C46 H46C 0.9800
C47 H47A 0.9800
C47 H47B 0.9800
C47 H47C 0.9800
C48 H48A 0.9800
C48 H48B 0.9800
C48 H48C 0.9800
C49 H49A 0.9800
C49 H49B 0.9800
C49 H49C 0.9800
C50 H50A 0.9800
C50 H50B 0.9800
C50 H50C 0.9800
C51 C52 1.503(3)
C51 H51A 0.9900
C51 H51B 0.9900
C53 C54 1.472(5)
C53 H53A 0.9900
C53 H53B 0.9900
C54 H54A 0.9800
C54 H54B 0.9800
C54 H54C 0.9800
Br4 C55 1.892(2)
O13 B4 1.372(3)
O13 C62 1.461(3)
O14 B4 1.370(3)
O14 C63 1.473(3)
O15 C70 1.212(3)
O16 C70 1.336(3)
O16 C71 1.456(3)
B4 C61 1.584(3)
C55 C60 1.383(3)
C55 C56 1.389(3)
C56 C57 1.387(3)
C56 H56 0.9500
C57 C58 1.396(3)
C57 H57 0.9500
C58 C59 1.389(3)
C58 C61 1.538(3)
C59 C60 1.392(3)
C59 H59 0.9500
C60 H60 0.9500
C61 C68 1.537(3)
C61 C69 1.541(3)
C62 C64 1.521(3)
C62 C65 1.522(3)
C62 C63 1.554(3)
C63 C66 1.516(3)
C63 C67 1.518(3)
C64 H64A 0.9800
C64 H64B 0.9800
C64 H64C 0.9800
C65 H65A 0.9800
C65 H65B 0.9800
C65 H65C 0.9800
C66 H66A 0.9800
C66 H66B 0.9800
C66 H66C 0.9800
C67 H67A 0.9800
C67 H67B 0.9800
C67 H67C 0.9800
C68 H68A 0.9800
C68 H68B 0.9800
C68 H68C 0.9800
C69 C70 1.516(3)
C69 H69A 0.9900
C69 H69B 0.9900
C71 C72 1.509(7)
C71 H71A 0.9900
C71 H71B 0.9900
C72 H72A 0.9800
C72 H72B 0.9800
C72 H72C 0.9800

loop_
_geom_torsion_atom_site_label_1
_geom_torsion_atom_site_label_2
_geom_torsion_atom_site_label_3
_geom_torsion_atom_site_label_4
_geom_torsion
C9 O2 B1 O1 -9.4(3)
C9 O2 B1 C7 175.5(2)
C8 O1 B1 O2 -10.7(3)
C8 O1 B1 C7 164.3(2)
C6 C1 C2 C3 -0.4(4)
Br1 C1 C2 C3 178.45(18)
C1 C2 C3 C4 -0.9(4)
C2 C3 C4 C5 1.3(3)
C2 C3 C4 C7 -179.7(2)
C3 C4 C5 C6 -0.5(3)
C7 C4 C5 C6 -179.5(2)
C2 C1 C6 C5 1.1(4)
Br1 C1 C6 C5 -177.67(17)
C4 C5 C6 C1 -0.7(4)
C5 C4 C7 C14 -12.4(3)
C3 C4 C7 C14 168.6(2)
C5 C4 C7 C15 107.6(2)
C3 C4 C7 C15 -71.4(3)
C5 C4 C7 B1 -133.1(2)
C3 C4 C7 B1 47.8(3)
O2 B1 C7 C14 -26.2(3)
O1 B1 C7 C14 159.3(2)
O2 B1 C7 C15 -146.8(2)
O1 B1 C7 C15 38.6(3)
O2 B1 C7 C4 96.0(3)
O1 B1 C7 C4 -78.6(3)
B1 O1 C8 C11 146.8(2)
B1 O1 C8 C10 -94.9(2)
B1 O1 C8 C9 24.6(2)
B1 O2 C9 C12 146.0(2)
B1 O2 C9 C13 -95.0(2)
B1 O2 C9 C8 23.9(2)
O1 C8 C9 O2 -29.1(2)
C11 C8 C9 O2 -147.02(19)
C10 C8 C9 O2 85.0(2)
O1 C8 C9 C12 -146.6(2)
C11 C8 C9 C12 95.6(3)
C10 C8 C9 C12 -32.4(3)
O1 C8 C9 C13 84.7(2)
C11 C8 C9 C13 -33.1(3)
C10 C8 C9 C13 -161.1(2)
C14 C7 C15 C16 -62.6(3)
C4 C7 C15 C16 175.98(19)
B1 C7 C15 C16 58.1(3)
C17 O4 C16 O3 0.5(3)
C17 O4 C16 C15 -179.9(2)
C7 C15 C16 O3 -26.8(3)
C7 C15 C16 O4 153.6(2)
C16 O4 C17 C18 172.4(2)
C27 O6 B2 O5 -12.0(3)
C27 O6 B2 C25 171.4(2)
C26 O5 B2 O6 -7.7(3)
C26 O5 B2 C25 168.9(2)
C24 C19 C20 C21 -1.0(4)
Br2 C19 C20 C21 178.91(17)
C19 C20 C21 C22 1.2(3)
C20 C21 C22 C23 -0.1(3)
C20 C21 C22 C25 179.2(2)
C21 C22 C23 C24 -1.1(4)
C25 C22 C23 C24 179.6(2)
C20 C19 C24 C23 -0.2(4)
Br2 C19 C24 C23 179.87(19)
C22 C23 C24 C19 1.3(4)
C23 C22 C25 C32 -2.6(3)
C21 C22 C25 C32 178.2(2)
C23 C22 C25 C33 118.0(3)
C21 C22 C25 C33 -61.3(3)
C23 C22 C25 B2 -123.7(2)
C21 C22 C25 B2 57.0(3)
O6 B2 C25 C32 -22.4(3)
O5 B2 C25 C32 161.2(2)
O6 B2 C25 C22 100.7(3)
O5 B2 C25 C22 -75.6(3)
O6 B2 C25 C33 -142.7(2)
O5 B2 C25 C33 40.9(3)
B2 O5 C26 C29 144.5(2)
B2 O5 C26 C28 -96.2(2)
B2 O5 C26 C27 22.5(2)
B2 O6 C27 C30 147.1(2)
B2 O6 C27 C31 -93.5(2)
B2 O6 C27 C26 24.8(2)
O5 C26 C27 O6 -28.4(2)
C29 C26 C27 O6 -145.8(2)
C28 C26 C27 O6 86.0(2)
O5 C26 C27 C30 -146.3(2)
C29 C26 C27 C30 96.2(3)
C28 C26 C27 C30 -32.0(3)
O5 C26 C27 C31 85.5(2)
C29 C26 C27 C31 -32.0(3)
C28 C26 C27 C31 -160.2(2)
C32 C25 C33 C34 -77.2(3)
C22 C25 C33 C34 160.4(2)
B2 C25 C33 C34 42.9(3)
C35 O8 C34 O7 -5.3(4)
C35 O8 C34 C33 172.9(2)
C25 C33 C34 O7 11.0(4)
C25 C33 C34 O8 -167.1(2)
C34 O8 C35 C36 178.1(2)
C44 O9 B3 O10 -10.2(3)
C44 O9 B3 C43 164.6(2)
C45 O10 B3 O9 -14.0(3)
C45 O10 B3 C43 171.2(3)
C42 C37 C38 C39 -0.4(4)
Br3 C37 C38 C39 179.82(18)
C37 C38 C39 C40 -0.6(4)
C38 C39 C40 C41 1.4(3)
C38 C39 C40 C43 179.2(2)
C39 C40 C41 C42 -1.4(3)
C43 C40 C41 C42 -179.1(2)
C38 C37 C42 C41 0.4(3)
Br3 C37 C42 C41 -179.78(17)
C40 C41 C42 C37 0.5(3)
C41 C40 C43 C51 -26.1(3)
C39 C40 C43 C51 156.3(2)
C41 C40 C43 C50 -147.4(2)
C39 C40 C43 C50 35.0(3)
C41 C40 C43 B3 92.7(2)
C39 C40 C43 B3 -84.9(2)
O9 B3 C43 C40 -82.9(3)
O10 B3 C43 C40 91.3(3)
O9 B3 C43 C51 36.0(3)
O10 B3 C43 C51 -149.7(2)
O9 B3 C43 C50 157.1(2)
O10 B3 C43 C50 -28.7(3)
B3 O9 C44 C46 -91.5(3)
B3 O9 C44 C47 147.9(3)
B3 O9 C44 C45 28.3(3)
B3 O10 C45 C48 148.2(3)
B3 O10 C45 C49 -90.1(3)
B3 O10 C45 C44 29.7(3)
O9 C44 C45 O10 -34.7(3)
C46 C44 C45 O10 81.0(4)
C47 C44 C45 O10 -151.1(3)
O9 C44 C45 C48 -148.7(4)
C46 C44 C45 C48 -33.0(5)
C47 C44 C45 C48 94.9(5)
O9 C44 C45 C49 81.2(3)
C46 C44 C45 C49 -163.0(3)
C47 C44 C45 C49 -35.2(5)
C40 C43 C51 C52 175.74(18)
C50 C43 C51 C52 -62.0(2)
B3 C43 C51 C52 60.0(2)
C53 O12 C52 O11 3.4(3)
C53 O12 C52 C51 -177.77(19)
C43 C51 C52 O11 -16.5(3)
C43 C51 C52 O12 164.65(19)
C52 O12 C53 C54 -158.1(3)
C63 O14 B4 O13 -12.4(2)
C63 O14 B4 C61 173.93(19)
C62 O13 B4 O14 -8.7(2)
C62 O13 B4 C61 164.9(2)
C60 C55 C56 C57 0.8(3)
Br4 C55 C56 C57 -176.91(17)
C55 C56 C57 C58 0.4(3)
C56 C57 C58 C59 -1.1(3)
C56 C57 C58 C61 173.9(2)
C57 C58 C59 C60 0.5(3)
C61 C58 C59 C60 -174.5(2)
C56 C55 C60 C59 -1.4(4)
Br4 C55 C60 C59 176.34(18)
C58 C59 C60 C55 0.8(4)
C59 C58 C61 C68 -159.2(2)
C57 C58 C61 C68 26.0(3)
C59 C58 C61 C69 -37.1(3)
C57 C58 C61 C69 148.2(2)
C59 C58 C61 B4 81.8(2)
C57 C58 C61 B4 -92.9(2)
O14 B4 C61 C68 -22.9(3)
O13 B4 C61 C68 164.1(2)
O14 B4 C61 C58 97.5(2)
O13 B4 C61 C58 -75.5(3)
O14 B4 C61 C69 -143.7(2)
O13 B4 C61 C69 43.3(3)
B4 O13 C62 C64 -94.9(2)
B4 O13 C62 C65 145.52(19)
B4 O13 C62 C63 24.5(2)
B4 O14 C63 C66 148.4(2)
B4 O14 C63 C67 -92.3(2)
B4 O14 C63 C62 26.5(2)
O13 C62 C63 O14 -30.8(2)
C64 C62 C63 O14 83.8(2)
C65 C62 C63 O14 -148.48(19)
O13 C62 C63 C66 -148.52(19)
C64 C62 C63 C66 -33.9(3)
C65 C62 C63 C66 93.8(2)
O13 C62 C63 C67 82.5(2)
C64 C62 C63 C67 -162.9(2)
C65 C62 C63 C67 -35.2(3)
C68 C61 C69 C70 -65.2(2)
C58 C61 C69 C70 170.71(19)
B4 C61 C69 C70 56.3(3)
C71 O16 C70 O15 -1.2(4)
C71 O16 C70 C69 177.4(2)
C61 C69 C70 O15 -19.6(4)
C61 C69 C70 O16 161.9(2)
C70 O16 C71 C72 178.5(6)
